data_7015003
loop_
_publ_author_name
'Albrecht, Carolin'
'Bode, Maren'
'P\'erez, Janaina Marinas'
'Daniels, J\"org'
'Schnakenburg, Gregor'
'Streubel, Rainer'

_publ_section_title
;
 First examples of oxaphosphirane pentacarbonylchromium(0) and
 -molybdenum(0) complexes: synthesis, structures and reactions
;
_journal_issue 11
_journal_name_full 'Dalton Transactions'
_journal_page_first 2654
_journal_paper_doi 10.1039/c0dt01509a
_journal_volume 40
_journal_year 2011
_chemical_formula_moiety 'C19 H23 Cr O6 P'
_chemical_formula_sum 'C19 H23 Cr O6 P'
_chemical_formula_weight 430.34
_chemical_name_systematic
;
?
;
_space_group_IT_number 2
_symmetry_cell_setting triclinic
_symmetry_space_group_name_Hall '-P 1'
_symmetry_space_group_name_H-M 'P -1'
_atom_sites_solution_hydrogens geom
_atom_sites_solution_primary direct
_atom_sites_solution_secondary difmap
_cell_angle_alpha 90.3709(16)
_cell_angle_beta 106.2190(15)
_cell_angle_gamma 101.5490(18)
_cell_formula_units_Z 4
_cell_length_a 10.6180(3)
_cell_length_b 12.6169(4)
_cell_length_c 16.8383(5)
_cell_measurement_reflns_used 9638
_cell_measurement_temperature 123(2)
_cell_measurement_theta_max 29.13
_cell_measurement_theta_min 1.00
_cell_volume 2117.46(11)
_computing_cell_refinement 'HKL Scalepack (Otwinowski & Minor 1997)'
_computing_data_collection 'HKL Denzo and Scalepack (Otwinowski & Minor 1997)'
_computing_data_reduction 'HKL Denzo and Scalepack (Otwinowski & Minor 1997)'
_computing_molecular_graphics 'DIAMOND (Brandenburg, 1999)'
_computing_publication_material 'SHELXL97 (Sheldrick, 1997)'
_computing_structure_refinement 'SHELXL-97 (Sheldrick, 1997)'
_computing_structure_solution 'SHELXS-97 (Sheldrick, 1990)'
_diffrn_ambient_temperature 123(2)
_diffrn_detector_area_resol_mean 9
_diffrn_measured_fraction_theta_full 0.979
_diffrn_measured_fraction_theta_max 0.979
_diffrn_measurement_device '95mm CCD camera on \k-goniostat'
_diffrn_measurement_device_type 'Nonius KappaCCD'
_diffrn_measurement_method 'CCD rotation images, thick slices'
_diffrn_radiation_monochromator 'horizonally mounted graphite crystal'
_diffrn_radiation_type MoK\a
_diffrn_radiation_wavelength 0.71073
_diffrn_reflns_av_R_equivalents 0.0500
_diffrn_reflns_av_sigmaI/netI 0.0410
_diffrn_reflns_limit_h_max 14
_diffrn_reflns_limit_h_min -14
_diffrn_reflns_limit_k_max 16
_diffrn_reflns_limit_k_min -16
_diffrn_reflns_limit_l_max 22
_diffrn_reflns_limit_l_min -22
_diffrn_reflns_number 36206
_diffrn_reflns_theta_full 28.00
_diffrn_reflns_theta_max 28.00
_diffrn_reflns_theta_min 2.01
_exptl_absorpt_coefficient_mu 0.646
_exptl_absorpt_correction_T_max 0.9037
_exptl_absorpt_correction_T_min 0.6980
_exptl_absorpt_correction_type multi-scan
_exptl_crystal_colour colourless
_exptl_crystal_density_diffrn 1.350
_exptl_crystal_density_method 'not measured'
_exptl_crystal_description parallelepiped
_exptl_crystal_F_000 896
_exptl_crystal_size_max 0.60
_exptl_crystal_size_mid 0.32
_exptl_crystal_size_min 0.16
_refine_diff_density_max 1.506
_refine_diff_density_min -0.769
_refine_diff_density_rms 0.124
_refine_ls_extinction_method none
_refine_ls_goodness_of_fit_ref 1.043
_refine_ls_hydrogen_treatment constr
_refine_ls_matrix_type full
_refine_ls_number_parameters 518
_refine_ls_number_reflns 10015
_refine_ls_number_restraints 6
_refine_ls_restrained_S_all 1.071
_refine_ls_R_factor_all 0.0623
_refine_ls_R_factor_gt 0.0477
_refine_ls_shift/su_max 0.001
_refine_ls_shift/su_mean 0.000
_refine_ls_structure_factor_coef Fsqd
_refine_ls_weighting_details 'calc w=1/[\s^2^(Fo^2^)+(0.0598P)^2^+1.7837P] where P=(Fo^2^+2Fc^2^)/3'
_refine_ls_weighting_scheme calc
_refine_ls_wR_factor_gt 0.1210
_refine_ls_wR_factor_ref 0.1286
_reflns_number_gt 8051
_reflns_number_total 10015
_reflns_threshold_expression >2sigma(I)
_cod_data_source_file C0DT01509A.TXT
_cod_data_source_block Greg1161
_cod_depositor_comments
;
The following automatic conversions were performed:
'_symmetry_cell_setting' value 'Triclinic' changed to 'triclinic'
according to '/home/saulius/struct/CIF-dictionaries/cif_core.dic'
dictionary named 'cif_core.dic' version 2.4.1 from
2010-06-29.

'_exptl_absorpt_correction_type' value 'Multi-Scan' changed
to 'multi-scan' according to
'/home/saulius/struct/CIF-dictionaries/cif_core.dic' dictionary named
'cif_core.dic' version 2.4.1 from 2010-06-29.

Automatic conversion script
Id: cif_fix_enum 1555 2011-01-17 13:19:09Z saulius 
;
_cod_database_code 7015003

loop_
_symmetry_equiv_pos_as_xyz
'x, y, z'
'-x, -y, -z'

loop_
_atom_site_label
_atom_site_type_symbol
_atom_site_fract_x
_atom_site_fract_y
_atom_site_fract_z
_atom_site_U_iso_or_equiv
_atom_site_adp_type
_atom_site_occupancy
_atom_site_symmetry_multiplicity
_atom_site_calc_flag
_atom_site_refinement_flags
_atom_site_disorder_assembly
_atom_site_disorder_group
C1 C 0.4394(3) 0.2700(2) 0.71376(15) 0.0328(5) Uani 1 1 d . . .
H1 H 0.4403 0.3360 0.7474 0.039 Uiso 1 1 calc R . .
C2 C 0.5705(3) 0.2336(2) 0.73398(16) 0.0348(6) Uani 1 1 d . . .
H2A H 0.5675 0.1796 0.6902 0.042 Uiso 1 1 calc R . .
H2B H 0.5842 0.1981 0.7871 0.042 Uiso 1 1 calc R . .
C3 C 0.6861(3) 0.3276(3) 0.7406(2) 0.0478(7) Uani 1 1 d . . .
H3A H 0.6866 0.3827 0.7830 0.057 Uiso 1 1 calc R . .
H3B H 0.6734 0.3615 0.6869 0.057 Uiso 1 1 calc R . .
C4 C 0.8201(4) 0.2940(4) 0.7638(2) 0.0668(10) Uani 1 1 d . . .
H4C H 0.8918 0.3574 0.7658 0.100 Uiso 1 1 calc R . .
H4B H 0.8201 0.2391 0.7224 0.100 Uiso 1 1 calc R . .
H4A H 0.8354 0.2638 0.8183 0.100 Uiso 1 1 calc R . .
C5 C 0.2091(2) 0.34796(19) 0.61048(15) 0.0293(5) Uani 1 1 d . . .
C6 C 0.0690(2) 0.29242(19) 0.56107(16) 0.0314(5) Uani 1 1 d . . .
C7 C 0.0360(2) 0.3395(2) 0.48922(16) 0.0329(5) Uani 1 1 d . . .
C8 C 0.1471(3) 0.42726(19) 0.48554(16) 0.0320(5) Uani 1 1 d . . .
C9 C 0.2490(2) 0.43306(18) 0.55470(16) 0.0298(5) Uani 1 1 d . . .
C10 C 0.2118(3) 0.3926(3) 0.69639(17) 0.0440(7) Uani 1 1 d . . .
H10A H 0.1993 0.3323 0.7318 0.066 Uiso 1 1 calc R . .
H10B H 0.1395 0.4321 0.6904 0.066 Uiso 1 1 calc R . .
H10C H 0.2984 0.4417 0.7217 0.066 Uiso 1 1 calc R . .
C11 C -0.0154(3) 0.2029(2) 0.5938(2) 0.0468(7) Uani 1 1 d . . .
H11A H -0.0427 0.2327 0.6387 0.070 Uiso 1 1 calc R . .
H11B H 0.0368 0.1480 0.6149 0.070 Uiso 1 1 calc R . .
H11C H -0.0953 0.1696 0.5490 0.070 Uiso 1 1 calc R . .
C12 C -0.0942(3) 0.3137(3) 0.4205(2) 0.0492(7) Uani 1 1 d . . .
H12A H -0.1374 0.3761 0.4151 0.074 Uiso 1 1 calc R . .
H12B H -0.1537 0.2506 0.4336 0.074 Uiso 1 1 calc R . .
H12C H -0.0761 0.2976 0.3683 0.074 Uiso 1 1 calc R . .
C13 C 0.1432(3) 0.4985(2) 0.41410(19) 0.0475(7) Uani 1 1 d . . .
H13A H 0.0786 0.5448 0.4124 0.071 Uiso 1 1 calc R . .
H13B H 0.1159 0.4533 0.3622 0.071 Uiso 1 1 calc R . .
H13C H 0.2324 0.5440 0.4212 0.071 Uiso 1 1 calc R . .
C14 C 0.3845(3) 0.5081(2) 0.5792(2) 0.0467(7) Uani 1 1 d . . .
H14C H 0.3835 0.5692 0.5437 0.070 Uiso 1 1 calc R . .
H14B H 0.4523 0.4688 0.5728 0.070 Uiso 1 1 calc R . .
H14A H 0.4063 0.5351 0.6372 0.070 Uiso 1 1 calc R . .
C15 C 0.3275(3) 0.05708(19) 0.41160(15) 0.0302(5) Uani 1 1 d . . .
C16 C 0.5139(3) 0.19320(19) 0.52369(16) 0.0318(5) Uani 1 1 d . . .
C17 C 0.3355(3) 0.0316(2) 0.56640(16) 0.0314(5) Uani 1 1 d . . .
C18 C 0.1332(3) 0.10757(18) 0.46135(14) 0.0288(5) Uani 1 1 d . . .
C19 C 0.3151(2) 0.26584(19) 0.42505(15) 0.0273(5) Uani 1 1 d . . .
C21S C 0.0057(6) 0.0865(6) 0.1545(5) 0.0353(16) Uani 0.412(5) 1 d P A 2
H21A H -0.0122 0.1604 0.1477 0.042 Uiso 0.412(5) 1 calc PR A 2
H21B H -0.0410 0.0429 0.1015 0.042 Uiso 0.412(5) 1 calc PR A 2
C20S C 0.1566(3) 0.0924(2) 0.17441(19) 0.0397(6) Uani 0.412(5) 1 d P A 2
H20S H 0.1798 0.0192 0.1794 0.048 Uiso 0.412(5) 1 calc PR A 2
C21 C 0.0464(4) 0.1285(4) 0.2071(3) 0.0314(10) Uani 0.588(5) 1 d P A 1
H21C H 0.0900 0.1746 0.2592 0.038 Uiso 0.588(5) 1 calc PR A 1
H21D H -0.0029 0.1723 0.1659 0.038 Uiso 0.588(5) 1 calc PR A 1
C20 C 0.1566(3) 0.0924(2) 0.17441(19) 0.0397(6) Uani 0.588(5) 1 d P A 1
H20 H 0.2076 0.0445 0.2118 0.048 Uiso 0.588(5) 1 calc PR A 1
C22 C -0.0480(3) 0.0360(3) 0.2225(2) 0.0534(8) Uani 1 1 d . . .
H22A H -0.0026 0.0025 0.2725 0.064 Uiso 1 1 calc R A 1
H22B H -0.0742 -0.0185 0.1751 0.064 Uiso 1 1 calc R A 1
C23 C -0.1733(3) 0.0640(3) 0.23484(19) 0.0441(7) Uani 1 1 d . A .
H23C H -0.2340 -0.0023 0.2422 0.066 Uiso 1 1 calc R . .
H23B H -0.2182 0.0988 0.1862 0.066 Uiso 1 1 calc R . .
H23A H -0.1491 0.1138 0.2842 0.066 Uiso 1 1 calc R . .
C24 C 0.4103(2) 0.13179(18) 0.12996(14) 0.0254(4) Uani 1 1 d . A .
C25 C 0.5242(2) 0.22029(19) 0.17928(15) 0.0278(5) Uani 1 1 d . . .
C26 C 0.5949(2) 0.26627(19) 0.12866(17) 0.0313(5) Uani 1 1 d . . .
C27 C 0.5334(3) 0.2143(2) 0.04434(16) 0.0322(5) Uani 1 1 d . . .
C28 C 0.4270(2) 0.13536(19) 0.04392(15) 0.0293(5) Uani 1 1 d . . .
C29 C 0.4126(3) 0.0200(2) 0.16503(18) 0.0359(6) Uani 1 1 d . . .
H29A H 0.4051 0.0229 0.2217 0.054 Uiso 1 1 calc R . .
H29B H 0.4971 -0.0006 0.1656 0.054 Uiso 1 1 calc R . .
H29C H 0.3371 -0.0337 0.1302 0.054 Uiso 1 1 calc R . .
C30 C 0.5485(3) 0.2450(2) 0.26989(17) 0.0442(7) Uani 1 1 d . . .
H30A H 0.5534 0.1783 0.2990 0.066 Uiso 1 1 calc R . .
H30B H 0.4747 0.2751 0.2786 0.066 Uiso 1 1 calc R . .
H30C H 0.6332 0.2979 0.2915 0.066 Uiso 1 1 calc R . .
C31 C 0.7183(3) 0.3545(2) 0.1513(2) 0.0503(8) Uani 1 1 d . . .
H31A H 0.7483 0.3700 0.2116 0.075 Uiso 1 1 calc R . .
H31B H 0.6981 0.4200 0.1241 0.075 Uiso 1 1 calc R . .
H31C H 0.7892 0.3314 0.1333 0.075 Uiso 1 1 calc R . .
C32 C 0.5862(3) 0.2475(3) -0.0277(2) 0.0507(8) Uani 1 1 d . . .
H32A H 0.6782 0.2364 -0.0164 0.076 Uiso 1 1 calc R . .
H32B H 0.5857 0.3242 -0.0359 0.076 Uiso 1 1 calc R . .
H32C H 0.5292 0.2035 -0.0778 0.076 Uiso 1 1 calc R . .
C33 C 0.3361(3) 0.0585(2) -0.02611(18) 0.0456(7) Uani 1 1 d . . .
H33A H 0.2429 0.0523 -0.0255 0.068 Uiso 1 1 calc R . .
H33B H 0.3595 -0.0129 -0.0200 0.068 Uiso 1 1 calc R . .
H33C H 0.3463 0.0859 -0.0788 0.068 Uiso 1 1 calc R . .
C34 C 0.1584(3) 0.4648(3) 0.0172(3) 0.0577(10) Uani 1 1 d . . .
C35 C 0.1411(3) 0.3733(2) 0.15261(19) 0.0386(6) Uani 1 1 d . . .
C36 C 0.3766(3) 0.4226(2) 0.1193(2) 0.0448(7) Uani 1 1 d . . .
C37 C 0.2613(3) 0.3146(3) -0.0317(2) 0.0498(8) Uani 1 1 d . . .
C38 C 0.0309(3) 0.2565(2) 0.00733(18) 0.0419(6) Uani 1 1 d . . .
Cr1 Cr 0.32451(4) 0.15004(3) 0.49738(2) 0.02444(10) Uani 1 1 d . . .
Cr2 Cr 0.20444(4) 0.33869(3) 0.06302(3) 0.03260(11) Uani 1 1 d . A .
O1 O 0.31629(19) 0.18345(14) 0.69991(11) 0.0359(4) Uani 1 1 d . . .
O2 O 0.3272(2) -0.00354(15) 0.36030(12) 0.0415(5) Uani 1 1 d . . .
O3 O 0.62746(19) 0.21931(17) 0.53506(13) 0.0445(5) Uani 1 1 d . . .
O4 O 0.3415(2) -0.04178(16) 0.60577(13) 0.0438(5) Uani 1 1 d . . .
O5 O 0.02044(18) 0.07815(14) 0.43466(12) 0.0368(4) Uani 1 1 d . . .
O6 O 0.31215(19) 0.33047(14) 0.37764(11) 0.0359(4) Uani 1 1 d . . .
O7S O 0.2466(4) 0.1663(3) 0.2251(2) 0.0294(11) Uani 0.412(5) 1 d P A 2
O7 O 0.1291(3) 0.0635(2) 0.09294(19) 0.0320(8) Uani 0.588(5) 1 d P A 1
O8 O 0.1320(3) 0.5431(2) -0.0102(2) 0.0892(10) Uani 1 1 d U . .
O9 O 0.1015(2) 0.39799(19) 0.20442(15) 0.0581(6) Uani 1 1 d . . .
O10 O 0.4755(2) 0.48013(17) 0.15191(19) 0.0656(7) Uani 1 1 d . . .
O11 O 0.2893(3) 0.3066(3) -0.09199(16) 0.0770(9) Uani 1 1 d . . .
O12 O -0.0735(2) 0.2075(2) -0.02643(16) 0.0624(6) Uani 1 1 d . . .
P1 P 0.31746(6) 0.24889(5) 0.61422(4) 0.02770(14) Uani 1 1 d . . .
P2 P 0.25398(6) 0.18023(5) 0.12322(4) 0.02855(14) Uani 1 1 d . . .

loop_
_atom_site_aniso_label
_atom_site_aniso_U_11
_atom_site_aniso_U_22
_atom_site_aniso_U_33
_atom_site_aniso_U_23
_atom_site_aniso_U_13
_atom_site_aniso_U_12
C1 0.0405(14) 0.0292(12) 0.0293(12) -0.0009(10) 0.0074(10) 0.0124(11)
C2 0.0437(14) 0.0349(13) 0.0268(12) 0.0032(10) 0.0053(11) 0.0177(11)
C3 0.0432(16) 0.0482(17) 0.0518(18) -0.0005(14) 0.0118(14) 0.0120(13)
C4 0.0450(18) 0.090(3) 0.067(2) -0.004(2) 0.0131(17) 0.0224(19)
C5 0.0338(12) 0.0272(12) 0.0285(12) -0.0045(9) 0.0069(10) 0.0134(10)
C6 0.0293(12) 0.0240(11) 0.0447(14) -0.0058(10) 0.0180(11) 0.0043(9)
C7 0.0301(12) 0.0311(12) 0.0376(14) -0.0103(10) 0.0057(10) 0.0129(10)
C8 0.0425(14) 0.0263(12) 0.0351(13) 0.0010(10) 0.0164(11) 0.0176(10)
C9 0.0298(11) 0.0184(10) 0.0441(14) -0.0033(9) 0.0156(10) 0.0048(9)
C10 0.0521(17) 0.0505(17) 0.0345(14) -0.0080(12) 0.0087(12) 0.0283(14)
C11 0.0459(16) 0.0403(15) 0.0612(19) 0.0007(14) 0.0311(15) 0.0030(13)
C12 0.0392(15) 0.0454(17) 0.0543(18) -0.0128(14) -0.0057(13) 0.0163(13)
C13 0.066(2) 0.0408(16) 0.0489(17) 0.0135(13) 0.0255(15) 0.0285(15)
C14 0.0369(14) 0.0277(13) 0.073(2) -0.0066(13) 0.0170(14) -0.0008(11)
C15 0.0381(13) 0.0248(11) 0.0318(12) 0.0053(10) 0.0129(10) 0.0115(10)
C16 0.0388(14) 0.0253(12) 0.0344(13) 0.0029(10) 0.0117(11) 0.0119(10)
C17 0.0345(13) 0.0303(12) 0.0324(13) -0.0009(10) 0.0121(10) 0.0105(10)
C18 0.0409(14) 0.0221(11) 0.0270(12) 0.0019(9) 0.0132(10) 0.0099(10)
C19 0.0262(11) 0.0240(11) 0.0340(12) -0.0027(10) 0.0113(9) 0.0071(9)
C21S 0.024(3) 0.039(4) 0.044(4) 0.002(3) 0.015(3) 0.002(3)
C20S 0.0306(13) 0.0362(14) 0.0590(18) 0.0198(13) 0.0214(13) 0.0101(11)
C21 0.027(2) 0.030(2) 0.038(3) 0.004(2) 0.0120(19) 0.0040(17)
C20 0.0306(13) 0.0362(14) 0.0590(18) 0.0198(13) 0.0214(13) 0.0101(11)
C22 0.0464(17) 0.072(2) 0.0560(19) 0.0288(17) 0.0294(15) 0.0232(16)
C23 0.0319(13) 0.0601(19) 0.0424(16) 0.0003(13) 0.0162(12) 0.0067(13)
C24 0.0281(11) 0.0220(11) 0.0285(12) 0.0013(9) 0.0102(9) 0.0078(9)
C25 0.0266(11) 0.0260(11) 0.0301(12) -0.0021(9) 0.0030(9) 0.0111(9)
C26 0.0245(11) 0.0256(12) 0.0453(14) -0.0012(10) 0.0105(10) 0.0077(9)
C27 0.0349(13) 0.0316(13) 0.0383(14) 0.0041(10) 0.0198(11) 0.0128(10)
C28 0.0316(12) 0.0283(12) 0.0306(12) -0.0030(9) 0.0108(10) 0.0095(10)
C29 0.0368(13) 0.0276(12) 0.0514(16) 0.0103(11) 0.0200(12) 0.0147(10)
C30 0.0542(17) 0.0435(16) 0.0312(14) -0.0023(12) 0.0020(12) 0.0169(13)
C31 0.0310(14) 0.0354(15) 0.082(2) -0.0045(15) 0.0169(14) -0.0005(12)
C32 0.0576(19) 0.0543(18) 0.0566(19) 0.0106(15) 0.0395(16) 0.0162(15)
C33 0.0491(16) 0.0459(16) 0.0388(15) -0.0145(13) 0.0107(13) 0.0063(13)
C34 0.0318(14) 0.0532(19) 0.103(3) 0.0445(19) 0.0349(17) 0.0204(13)
C35 0.0342(13) 0.0281(13) 0.0538(17) 0.0045(12) 0.0110(12) 0.0094(11)
C36 0.0354(14) 0.0283(13) 0.076(2) 0.0085(13) 0.0185(14) 0.0141(12)
C37 0.0442(16) 0.068(2) 0.0481(18) 0.0293(15) 0.0189(14) 0.0271(15)
C38 0.0362(14) 0.0492(17) 0.0404(15) 0.0136(13) 0.0068(12) 0.0150(13)
Cr1 0.0299(2) 0.02019(18) 0.02578(19) 0.00033(14) 0.00946(15) 0.00894(14)
Cr2 0.0255(2) 0.0316(2) 0.0454(3) 0.01401(18) 0.01331(17) 0.01173(16)
O1 0.0446(10) 0.0328(9) 0.0345(10) 0.0048(7) 0.0163(8) 0.0103(8)
O2 0.0628(13) 0.0350(10) 0.0348(10) 0.0006(8) 0.0195(9) 0.0210(9)
O3 0.0338(10) 0.0461(11) 0.0547(12) 0.0067(9) 0.0139(9) 0.0091(9)
O4 0.0565(12) 0.0350(10) 0.0462(11) 0.0150(9) 0.0193(10) 0.0171(9)
O5 0.0353(10) 0.0303(9) 0.0412(10) -0.0015(8) 0.0081(8) 0.0028(8)
O6 0.0426(10) 0.0310(9) 0.0406(10) 0.0077(8) 0.0189(8) 0.0128(8)
O7S 0.029(2) 0.036(2) 0.027(2) 0.0032(17) 0.0132(17) 0.0097(18)
O7 0.0277(15) 0.0287(16) 0.0369(17) 0.0003(12) 0.0078(12) 0.0013(12)
O8 0.0519(14) 0.0736(17) 0.167(3) 0.0781(18) 0.0556(16) 0.0328(13)
O9 0.0622(14) 0.0564(14) 0.0642(15) -0.0066(11) 0.0245(12) 0.0231(12)
O10 0.0369(12) 0.0317(11) 0.122(2) -0.0105(12) 0.0149(13) 0.0043(9)
O11 0.0810(18) 0.125(2) 0.0509(14) 0.0421(15) 0.0346(14) 0.0566(18)
O12 0.0405(12) 0.0670(16) 0.0630(15) 0.0063(12) -0.0082(11) 0.0058(11)
P1 0.0321(3) 0.0243(3) 0.0282(3) -0.0004(2) 0.0090(2) 0.0091(2)
P2 0.0270(3) 0.0269(3) 0.0376(3) 0.0085(3) 0.0153(3) 0.0102(2)

loop_
_atom_type_symbol
_atom_type_description
_atom_type_scat_dispersion_real
_atom_type_scat_dispersion_imag
_atom_type_scat_source
C C 0.0033 0.0016 'International Tables Vol C Tables 4.2.6.8 and 6.1.1.4'
H H 0.0000 0.0000 'International Tables Vol C Tables 4.2.6.8 and 6.1.1.4'
Cr Cr 0.3209 0.6236 'International Tables Vol C Tables 4.2.6.8 and 6.1.1.4'
O O 0.0106 0.0060 'International Tables Vol C Tables 4.2.6.8 and 6.1.1.4'
P P 0.1023 0.0942 'International Tables Vol C Tables 4.2.6.8 and 6.1.1.4'

loop_
_geom_angle_atom_site_label_1
_geom_angle_atom_site_label_2
_geom_angle_atom_site_label_3
_geom_angle
_geom_angle_site_symmetry_1
_geom_angle_site_symmetry_3
_geom_angle_publ_flag
O1 C1 C2 116.4(2) . . ?
O1 C1 P1 60.42(12) . . ?
C2 C1 P1 124.54(18) . . ?
O1 C1 H1 114.7 . . ?
C2 C1 H1 114.7 . . ?
P1 C1 H1 114.7 . . ?
C1 C2 C3 111.3(2) . . ?
C1 C2 H2A 109.4 . . ?
C3 C2 H2A 109.4 . . ?
C1 C2 H2B 109.4 . . ?
C3 C2 H2B 109.4 . . ?
H2A C2 H2B 108.0 . . ?
C2 C3 C4 112.5(3) . . ?
C2 C3 H3A 109.1 . . ?
C4 C3 H3A 109.1 . . ?
C2 C3 H3B 109.1 . . ?
C4 C3 H3B 109.1 . . ?
H3A C3 H3B 107.8 . . ?
C3 C4 H4C 109.5 . . ?
C3 C4 H4B 109.5 . . ?
H4C C4 H4B 109.5 . . ?
C3 C4 H4A 109.5 . . ?
H4C C4 H4A 109.5 . . ?
H4B C4 H4A 109.5 . . ?
C9 C5 C6 103.0(2) . . ?
C9 C5 C10 114.6(2) . . ?
C6 C5 C10 111.5(2) . . ?
C9 C5 P1 106.01(16) . . ?
C6 C5 P1 106.89(15) . . ?
C10 C5 P1 113.93(17) . . ?
C7 C6 C11 128.6(3) . . ?
C7 C6 C5 108.8(2) . . ?
C11 C6 C5 122.5(2) . . ?
C6 C7 C8 109.6(2) . . ?
C6 C7 C12 128.3(3) . . ?
C8 C7 C12 122.1(3) . . ?
C9 C8 C7 109.5(2) . . ?
C9 C8 C13 126.7(3) . . ?
C7 C8 C13 123.8(3) . . ?
C8 C9 C14 129.5(3) . . ?
C8 C9 C5 109.0(2) . . ?
C14 C9 C5 121.4(2) . . ?
C5 C10 H10A 109.5 . . ?
C5 C10 H10B 109.5 . . ?
H10A C10 H10B 109.5 . . ?
C5 C10 H10C 109.5 . . ?
H10A C10 H10C 109.5 . . ?
H10B C10 H10C 109.5 . . ?
C6 C11 H11A 109.5 . . ?
C6 C11 H11B 109.5 . . ?
H11A C11 H11B 109.5 . . ?
C6 C11 H11C 109.5 . . ?
H11A C11 H11C 109.5 . . ?
H11B C11 H11C 109.5 . . ?
C7 C12 H12A 109.5 . . ?
C7 C12 H12B 109.5 . . ?
H12A C12 H12B 109.5 . . ?
C7 C12 H12C 109.5 . . ?
H12A C12 H12C 109.5 . . ?
H12B C12 H12C 109.5 . . ?
C8 C13 H13A 109.5 . . ?
C8 C13 H13B 109.5 . . ?
H13A C13 H13B 109.5 . . ?
C8 C13 H13C 109.5 . . ?
H13A C13 H13C 109.5 . . ?
H13B C13 H13C 109.5 . . ?
C9 C14 H14C 109.5 . . ?
C9 C14 H14B 109.5 . . ?
H14C C14 H14B 109.5 . . ?
C9 C14 H14A 109.5 . . ?
H14C C14 H14A 109.5 . . ?
H14B C14 H14A 109.5 . . ?
O2 C15 Cr1 177.3(2) . . ?
O3 C16 Cr1 176.3(2) . . ?
O4 C17 Cr1 177.9(2) . . ?
O5 C18 Cr1 174.6(2) . . ?
O6 C19 Cr1 174.8(2) . . ?
C22 C21S C20S 110.9(5) . . ?
C22 C21S H21A 109.5 . . ?
C20S C21S H21A 109.5 . . ?
C22 C21S H21B 109.5 . . ?
C20S C21S H21B 109.5 . . ?
H21A C21S H21B 108.0 . . ?
O7S C20S C21S 123.6(4) . . ?
O7S C20S P2 67.8(2) . . ?
C21S C20S P2 120.5(3) . . ?
O7S C20S H20S 112.6 . . ?
C21S C20S H20S 112.6 . . ?
P2 C20S H20S 112.6 . . ?
C22 C21 H21C 109.3 . . ?
C22 C21 H21D 109.3 . . ?
H21C C21 H21D 107.9 . . ?
C21 C22 C21S 38.2(3) . . ?
C21 C22 C23 113.9(3) . . ?
C21S C22 C23 118.9(3) . . ?
C21 C22 H22A 108.8 . . ?
C21S C22 H22A 129.9 . . ?
C23 C22 H22A 108.8 . . ?
C21 C22 H22B 108.8 . . ?
C21S C22 H22B 71.7 . . ?
C23 C22 H22B 108.8 . . ?
H22A C22 H22B 107.7 . . ?
C22 C23 H23C 109.5 . . ?
C22 C23 H23B 109.5 . . ?
H23C C23 H23B 109.5 . . ?
C22 C23 H23A 109.5 . . ?
H23C C23 H23A 109.5 . . ?
H23B C23 H23A 109.5 . . ?
C28 C24 C25 103.44(19) . . ?
C28 C24 C29 112.82(19) . . ?
C25 C24 C29 113.4(2) . . ?
C28 C24 P2 105.98(16) . . ?
C25 C24 P2 106.04(15) . . ?
C29 C24 P2 114.27(16) . . ?
C26 C25 C30 128.9(2) . . ?
C26 C25 C24 108.8(2) . . ?
C30 C25 C24 122.3(2) . . ?
C25 C26 C27 109.4(2) . . ?
C25 C26 C31 127.3(3) . . ?
C27 C26 C31 123.3(2) . . ?
C28 C27 C26 109.5(2) . . ?
C28 C27 C32 127.3(3) . . ?
C26 C27 C32 123.2(2) . . ?
C27 C28 C33 129.1(2) . . ?
C27 C28 C24 108.9(2) . . ?
C33 C28 C24 122.0(2) . . ?
C24 C29 H29A 109.5 . . ?
C24 C29 H29B 109.5 . . ?
H29A C29 H29B 109.5 . . ?
C24 C29 H29C 109.5 . . ?
H29A C29 H29C 109.5 . . ?
H29B C29 H29C 109.5 . . ?
C25 C30 H30A 109.5 . . ?
C25 C30 H30B 109.5 . . ?
H30A C30 H30B 109.5 . . ?
C25 C30 H30C 109.5 . . ?
H30A C30 H30C 109.5 . . ?
H30B C30 H30C 109.5 . . ?
C26 C31 H31A 109.5 . . ?
C26 C31 H31B 109.5 . . ?
H31A C31 H31B 109.5 . . ?
C26 C31 H31C 109.5 . . ?
H31A C31 H31C 109.5 . . ?
H31B C31 H31C 109.5 . . ?
C27 C32 H32A 109.5 . . ?
C27 C32 H32B 109.5 . . ?
H32A C32 H32B 109.5 . . ?
C27 C32 H32C 109.5 . . ?
H32A C32 H32C 109.5 . . ?
H32B C32 H32C 109.5 . . ?
C28 C33 H33A 109.5 . . ?
C28 C33 H33B 109.5 . . ?
H33A C33 H33B 109.5 . . ?
C28 C33 H33C 109.5 . . ?
H33A C33 H33C 109.5 . . ?
H33B C33 H33C 109.5 . . ?
O8 C34 Cr2 178.9(4) . . ?
O9 C35 Cr2 176.8(2) . . ?
O10 C36 Cr2 174.5(2) . . ?
O11 C37 Cr2 174.0(3) . . ?
O12 C38 Cr2 179.6(3) . . ?
C15 Cr1 C16 88.88(11) . . ?
C15 Cr1 C17 87.63(10) . . ?
C16 Cr1 C17 92.25(11) . . ?
C15 Cr1 C19 90.25(10) . . ?
C16 Cr1 C19 87.25(10) . . ?
C17 Cr1 C19 177.83(10) . . ?
C15 Cr1 C18 87.69(10) . . ?
C16 Cr1 C18 175.21(10) . . ?
C17 Cr1 C18 90.95(10) . . ?
C19 Cr1 C18 89.42(10) . . ?
C15 Cr1 P1 173.26(7) . . ?
C16 Cr1 P1 92.57(8) . . ?
C17 Cr1 P1 85.74(7) . . ?
C19 Cr1 P1 96.39(7) . . ?
C18 Cr1 P1 91.22(7) . . ?
C34 Cr2 C35 87.34(14) . . ?
C34 Cr2 C36 88.40(14) . . ?
C35 Cr2 C36 89.35(13) . . ?
C34 Cr2 C37 87.47(15) . . ?
C35 Cr2 C37 174.75(12) . . ?
C36 Cr2 C37 91.26(15) . . ?
C34 Cr2 C38 90.99(14) . . ?
C35 Cr2 C38 89.89(12) . . ?
C36 Cr2 C38 179.04(13) . . ?
C37 Cr2 C38 89.44(14) . . ?
C34 Cr2 P2 177.32(9) . . ?
C35 Cr2 P2 90.34(8) . . ?
C36 Cr2 P2 92.91(8) . . ?
C37 Cr2 P2 94.83(9) . . ?
C38 Cr2 P2 87.67(9) . . ?
C1 O1 P1 68.79(12) . . ?
C20S O7S P2 68.7(2) . . ?
O1 P1 C1 50.79(11) . . ?
O1 P1 C5 105.86(10) . . ?
C1 P1 C5 107.14(11) . . ?
O1 P1 Cr1 117.93(7) . . ?
C1 P1 Cr1 126.86(8) . . ?
C5 P1 Cr1 124.17(8) . . ?
O7 P2 O7S 88.90(17) . . ?
O7 P2 C20S 45.48(14) . . ?
O7S P2 C20S 43.52(17) . . ?
O7 P2 C24 103.51(12) . . ?
O7S P2 C24 100.03(15) . . ?
C20S P2 C24 108.98(11) . . ?
O7 P2 Cr2 116.48(10) . . ?
O7S P2 Cr2 116.65(14) . . ?
C20S P2 Cr2 126.35(9) . . ?
C24 P2 Cr2 124.56(8) . . ?

loop_
_geom_bond_atom_site_label_1
_geom_bond_atom_site_label_2
_geom_bond_distance
_geom_bond_site_symmetry_2
_geom_bond_publ_flag
C1 O1 1.487(3) . ?
C1 C2 1.503(4) . ?
C1 P1 1.789(3) . ?
C1 H1 1.0000 . ?
C2 C3 1.506(4) . ?
C2 H2A 0.9900 . ?
C2 H2B 0.9900 . ?
C3 C4 1.513(4) . ?
C3 H3A 0.9900 . ?
C3 H3B 0.9900 . ?
C4 H4C 0.9800 . ?
C4 H4B 0.9800 . ?
C4 H4A 0.9800 . ?
C5 C9 1.506(3) . ?
C5 C6 1.510(3) . ?
C5 C10 1.540(3) . ?
C5 P1 1.851(2) . ?
C6 C7 1.340(4) . ?
C6 C11 1.503(4) . ?
C7 C8 1.463(4) . ?
C7 C12 1.509(4) . ?
C8 C9 1.340(4) . ?
C8 C13 1.503(4) . ?
C9 C14 1.501(4) . ?
C10 H10A 0.9800 . ?
C10 H10B 0.9800 . ?
C10 H10C 0.9800 . ?
C11 H11A 0.9800 . ?
C11 H11B 0.9800 . ?
C11 H11C 0.9800 . ?
C12 H12A 0.9800 . ?
C12 H12B 0.9800 . ?
C12 H12C 0.9800 . ?
C13 H13A 0.9800 . ?
C13 H13B 0.9800 . ?
C13 H13C 0.9800 . ?
C14 H14C 0.9800 . ?
C14 H14B 0.9800 . ?
C14 H14A 0.9800 . ?
C15 O2 1.149(3) . ?
C15 Cr1 1.866(2) . ?
C16 O3 1.145(3) . ?
C16 Cr1 1.897(3) . ?
C17 O4 1.144(3) . ?
C17 Cr1 1.901(3) . ?
C18 O5 1.137(3) . ?
C18 Cr1 1.911(3) . ?
C19 O6 1.144(3) . ?
C19 Cr1 1.908(2) . ?
C21S C22 1.507(7) . ?
C21S C20S 1.528(6) . ?
C21S H21A 0.9900 . ?
C21S H21B 0.9900 . ?
C20S O7S 1.300(5) . ?
C20S P2 1.759(3) . ?
C20S H20S 1.0000 . ?
C21 C22 1.454(5) . ?
C21 H21C 0.9900 . ?
C21 H21D 0.9900 . ?
C22 C23 1.510(4) . ?
C22 H22A 0.9900 . ?
C22 H22B 0.9900 . ?
C23 H23C 0.9800 . ?
C23 H23B 0.9800 . ?
C23 H23A 0.9800 . ?
C24 C28 1.508(3) . ?
C24 C25 1.512(3) . ?
C24 C29 1.535(3) . ?
C24 P2 1.856(2) . ?
C25 C26 1.348(3) . ?
C25 C30 1.495(4) . ?
C26 C27 1.473(4) . ?
C26 C31 1.494(4) . ?
C27 C28 1.347(3) . ?
C27 C32 1.501(4) . ?
C28 C33 1.496(4) . ?
C29 H29A 0.9800 . ?
C29 H29B 0.9800 . ?
C29 H29C 0.9800 . ?
C30 H30A 0.9800 . ?
C30 H30B 0.9800 . ?
C30 H30C 0.9800 . ?
C31 H31A 0.9800 . ?
C31 H31B 0.9800 . ?
C31 H31C 0.9800 . ?
C32 H32A 0.9800 . ?
C32 H32B 0.9800 . ?
C32 H32C 0.9800 . ?
C33 H33A 0.9800 . ?
C33 H33B 0.9800 . ?
C33 H33C 0.9800 . ?
C34 O8 1.145(4) . ?
C34 Cr2 1.866(3) . ?
C35 O9 1.136(4) . ?
C35 Cr2 1.896(3) . ?
C36 O10 1.140(4) . ?
C36 Cr2 1.899(3) . ?
C37 O11 1.143(4) . ?
C37 Cr2 1.899(3) . ?
C38 O12 1.141(4) . ?
C38 Cr2 1.899(3) . ?
Cr1 P1 2.3494(7) . ?
Cr2 P2 2.3346(7) . ?
O1 P1 1.6688(18) . ?
O7S P2 1.747(4) . ?
O7 P2 1.738(3) . ?
